data_4314014
loop_
_publ_author_name
'Takuya Matsumoto'
'Yohsuke Kamada'
'Toyonari Sugimoto'
'Toshiji Tada'
'Satoru Noguchi'
'Hiroyuki Nakazumi'
'Motoo Shiro'
'Harukazu Yoshino'
'Keizo Murata'

_publ_contact_author_email toyonari@iwate.riast.osakafu-u.ac.jp
_publ_contact_author_fax 0722-52-4175
_publ_contact_author_name 'T, Matsumoto'
_publ_contact_author_phone 0722-52-4175
_publ_section_title
;
 Electrical Conducting and Magnetic Properties of
 (Ethylenedithiotetrathiafulvalenothioquinone-1,3-diselenolemethide)2
 .FeBr4(GaBr4) Crystals with Two Different Interlayer Arrangements of
 Donor Molecules
;
_journal_name_full 'Inorganic Chemistry'
_journal_page_first 5192
_journal_page_last 5201
_journal_paper_doi 10.1021/ic030083v
_journal_volume 42
_journal_year 2003
_chemical_formula_moiety '2(C11 H6 S7 Se2 0.5+), Br4 Fe1 1-'
_chemical_formula_sum 'C22 H12 Br4 Fe S14 Se4'
_chemical_formula_weight 1416.48
_space_group_IT_number 7
_symmetry_cell_setting monoclinic
_symmetry_Int_Tables_number 7
_symmetry_space_group_name_Hall 'P -2yc'
_symmetry_space_group_name_H-M 'P 1 c 1'
_cell_angle_alpha 90
_cell_angle_beta 97.69(2)
_cell_angle_gamma 90
_cell_formula_units_Z 2
_cell_length_a 7.318(2)
_cell_length_b 19.066(5)
_cell_length_c 14.128(4)
_cell_measurement_reflns_used 15420
_cell_measurement_temperature 93.2
_cell_measurement_theta_max 27.5
_cell_measurement_theta_min 3.0
_cell_volume 1953.5(9)
_computing_cell_refinement PROCESS-AUTO
_computing_data_collection PROCESS-AUTO
_computing_data_reduction 'teXsan Ver. 1.10'
_computing_publication_material 'teXsan Ver. 1.10'
_computing_structure_refinement 'teXsan Ver. 1.10'
_computing_structure_solution 'DIRDIF92 (PATTY)'
_diffrn_detector_area_resol_mean 10
_diffrn_measured_fraction_theta_full 1.6928
_diffrn_measured_fraction_theta_max 1.6928
_diffrn_measurement_device_type 'Rigaku RAXIS-RAPID Imaging Plate'
_diffrn_measurement_method \w
_diffrn_radiation_type 'Mo K\a'
_diffrn_radiation_wavelength 0.7107
_diffrn_reflns_av_R_equivalents 0.087
_diffrn_reflns_limit_h_max 9
_diffrn_reflns_limit_h_min -9
_diffrn_reflns_limit_k_max 24
_diffrn_reflns_limit_k_min 0
_diffrn_reflns_limit_l_max 18
_diffrn_reflns_limit_l_min -18
_diffrn_reflns_number 18236
_diffrn_reflns_theta_full 27.48
_diffrn_reflns_theta_max 27.48
_exptl_absorpt_coefficient_mu 8.985
_exptl_absorpt_correction_T_max 0.914
_exptl_absorpt_correction_T_min 0.154
_exptl_absorpt_correction_type multi-scan
_exptl_absorpt_process_details '(Higashi, 1995)'
_exptl_crystal_colour black
_exptl_crystal_density_diffrn 2.408
_exptl_crystal_density_method 'not measured'
_exptl_crystal_description platelet
_exptl_crystal_size_max 0.250
_exptl_crystal_size_mid 0.100
_exptl_crystal_size_min 0.010
_refine_diff_density_max 1.19
_refine_diff_density_min -1.08
_refine_ls_extinction_method none
_refine_ls_goodness_of_fit_ref 1.092
_refine_ls_hydrogen_treatment noref
_refine_ls_number_parameters 405
_refine_ls_number_reflns 7621
_refine_ls_R_factor_gt 0.0469
_refine_ls_shift/su_max 0.0003
_refine_ls_structure_factor_coef Fsqd
_refine_ls_weighting_details 'w = 1/[\s^2^(Fo^2^) + (0.00800(Max(Fo^2^,0) + 2Fc^2^)/3)^2^]'
_refine_ls_weighting_scheme calc
_refine_ls_wR_factor_ref 0.0920
_reflns_number_gt 5140
_reflns_number_total 7621
_reflns_threshold_expression F^2^>2.0\s(F^2^)
_cod_data_source_file ic030083v_3.cif
_cod_data_source_block RGK868raplt_Osaka_Pref._Um
_cod_original_formula_sum 'C22 H12 Br4 Fe S14 Se4 '
_cod_database_code 4314014

loop_
_symmetry_equiv_pos_as_xyz
x,y,z
x,-y,1/2+z

loop_
_atom_site_label
_atom_site_type_symbol
_atom_site_fract_x
_atom_site_fract_y
_atom_site_fract_z
_atom_site_U_iso_or_equiv
_atom_site_adp_type
_atom_site_occupancy
_atom_site_calc_flag
_atom_site_refinement_flags
_atom_site_disorder_assembly
_atom_site_disorder_group
Br(1) Br 0.711(6) 0.22763(6) 0.646(3) 0.0474(4) Uani 1.00 d . . .
Br(2) Br 1.028(6) 0.07701(7) 0.621(3) 0.0604(4) Uani 1.00 d . . .
Br(3) Br 0.560(6) 0.04265(7) 0.715(3) 0.0591(4) Uani 1.00 d . . .
Br(4) Br 0.563(6) 0.0925(1) 0.454(3) 0.0946(6) Uani 1.00 d . . .
Se(1) Se 0.090(6) 0.33367(6) 0.773(3) 0.0335(3) Uani 1.00 d . . .
Se(2) Se 0.514(6) 0.30373(6) 0.844(3) 0.0361(3) Uani 1.00 d . . .
Se(3) Se -0.006(6) 0.40208(6) 0.507(3) 0.0333(3) Uani 1.00 d . . .
Se(4) Se 0.405(6) 0.35168(6) 0.570(3) 0.0339(3) Uani 1.00 d . . .
Fe(1) Fe 0.713(6) 0.10769(10) 0.608(3) 0.0507(5) Uani 1.00 d . . .
S(1) S -0.257(6) 0.7769(2) 0.726(3) 0.051(1) Uani 1.00 d . . .
S(2) S 0.174(6) 0.8631(2) 0.775(3) 0.0503(10) Uani 1.00 d . . .
S(3) S -0.038(6) 0.6479(2) 0.752(3) 0.0334(8) Uani 1.00 d . . .
S(4) S 0.321(6) 0.7183(2) 0.799(3) 0.0342(8) Uani 1.00 d . . .
S(5) S 0.156(6) 0.4977(1) 0.799(3) 0.0309(7) Uani 1.00 d . . .
S(6) S 0.517(6) 0.5673(1) 0.842(3) 0.0315(7) Uani 1.00 d . . .
S(7) S 0.722(6) 0.4357(2) 0.885(3) 0.0376(8) Uani 1.00 d . . .
S(8) S -0.182(6) 0.8540(2) 0.418(3) 0.086(1) Uani 1.00 d . . .
S(9) S 0.274(6) 0.9172(2) 0.492(3) 0.072(1) Uani 1.00 d . . .
S(10) S -0.034(6) 0.7203(2) 0.502(3) 0.0408(9) Uani 1.00 d . . .
S(11) S 0.343(6) 0.7727(2) 0.556(3) 0.0394(9) Uani 1.00 d . . .
S(12) S 0.114(6) 0.5615(1) 0.542(3) 0.0308(7) Uani 1.00 d . . .
S(13) S 0.492(6) 0.6148(1) 0.595(3) 0.0330(8) Uani 1.00 d . . .
S(14) S 0.658(6) 0.4750(2) 0.624(3) 0.0345(8) Uani 1.00 d . . .
C(1) C -0.205(7) 0.873(1) 0.751(4) 0.060(7) Uiso 0.50 d P . .
C(1') C -0.208(7) 0.864(1) 0.686(3) 0.036(5) Uiso 0.50 d P . .
C(2) C -0.041(7) 0.895(2) 0.723(4) 0.064(8) Uiso 0.50 d P . .
C(2') C -0.059(7) 0.901(1) 0.771(4) 0.044(6) Uiso 0.50 d P . .
C(3) C -0.037(6) 0.7404(6) 0.756(3) 0.036(2) Uani 1.00 d . . .
C(4) C 0.124(6) 0.7735(6) 0.775(3) 0.034(2) Uani 1.00 d . . .
C(5) C 0.195(6) 0.6387(6) 0.788(3) 0.032(2) Uani 1.00 d . . .
C(6) C 0.278(6) 0.5763(6) 0.806(3) 0.031(2) Uani 1.00 d . . .
C(7) C 0.523(6) 0.4760(5) 0.852(3) 0.028(2) Uani 1.00 d . . .
C(8) C 0.347(6) 0.4429(6) 0.828(3) 0.027(2) Uani 1.00 d . . .
C(9) C 0.324(6) 0.3708(6) 0.819(3) 0.032(2) Uani 1.00 d . . .
C(10) C 0.178(6) 0.2412(6) 0.773(3) 0.041(3) Uani 1.00 d . . .
C(11) C 0.353(6) 0.2291(6) 0.801(3) 0.036(3) Uani 1.00 d . . .
C(12) C -0.094(7) 0.9448(7) 0.435(3) 0.078(4) Uani 1.00 d . . .
C(13) C 0.088(7) 0.9586(8) 0.409(3) 0.075(4) Uani 1.00 d . . .
C(14) C 0.010(6) 0.8076(6) 0.478(3) 0.049(3) Uani 1.00 d . . .
C(15) C 0.180(6) 0.8331(6) 0.504(3) 0.050(3) Uani 1.00 d . . .
C(16) C 0.196(6) 0.6999(6) 0.542(3) 0.034(2) Uani 1.00 d . . .
C(17) C 0.259(6) 0.6326(6) 0.557(3) 0.029(2) Uani 1.00 d . . .
C(18) C 0.470(6) 0.5222(6) 0.591(3) 0.029(2) Uani 1.00 d . . .
C(19) C 0.289(6) 0.4970(6) 0.561(3) 0.028(2) Uani 1.00 d . . .
C(20) C 0.241(6) 0.4273(6) 0.549(3) 0.029(2) Uani 1.00 d . . .
C(21) C 0.047(6) 0.3060(6) 0.508(3) 0.035(2) Uani 1.00 d . . .
C(22) C 0.220(6) 0.2846(6) 0.534(3) 0.034(3) Uani 1.00 d . . .
H(5) H 0.0986 0.2037 0.7500 0.0489 Uiso 1.00 calc . . .
H(6) H 0.4015 0.1826 0.7984 0.0426 Uiso 1.00 calc . . .
H(7) H -0.1766 0.9748 0.3950 0.0933 Uiso 1.00 calc . . .
H(8) H -0.0892 0.9562 0.4981 0.0933 Uiso 1.00 calc . . .
H(9) H 0.1096 1.0079 0.4072 0.0906 Uiso 1.00 calc . . .
H(10) H 0.0951 0.9410 0.3442 0.0906 Uiso 1.00 calc . . .
H(11) H -0.0461 0.2728 0.4886 0.0415 Uiso 1.00 calc . . .
H(12) H 0.2514 0.2360 0.5329 0.0408 Uiso 1.00 calc . . .

loop_
_atom_site_aniso_label
_atom_site_aniso_U_11
_atom_site_aniso_U_22
_atom_site_aniso_U_33
_atom_site_aniso_U_12
_atom_site_aniso_U_13
_atom_site_aniso_U_23
Br(1) 0.0494(8) 0.0442(7) 0.0514(7) 0.0111(7) 0.0174(7) 0.0057(6)
Br(2) 0.0491(8) 0.0634(9) 0.0653(9) 0.0205(7) -0.0045(7) -0.0302(7)
Br(3) 0.0573(9) 0.0432(7) 0.0720(9) 0.0016(7) -0.0085(7) -0.0003(7)
Br(4) 0.079(1) 0.144(2) 0.0522(9) 0.040(1) -0.0205(8) -0.039(1)
Se(1) 0.0371(7) 0.0386(7) 0.0251(5) -0.0003(6) 0.0048(5) -0.0016(5)
Se(2) 0.0399(7) 0.0409(7) 0.0278(6) 0.0070(6) 0.0063(5) -0.0031(5)
Se(3) 0.0371(7) 0.0398(7) 0.0244(5) -0.0019(6) 0.0092(5) -0.0022(5)
Se(4) 0.0438(7) 0.0349(6) 0.0242(5) 0.0071(6) 0.0093(5) 0.0011(5)
Fe(1) 0.051(1) 0.056(1) 0.0419(9) 0.0205(10) -0.0037(8) -0.0144(9)
S(1) 0.039(2) 0.036(2) 0.078(2) 0.003(2) 0.014(2) -0.001(2)
S(2) 0.055(2) 0.038(2) 0.058(2) -0.008(2) 0.006(2) -0.003(2)
S(3) 0.037(2) 0.037(2) 0.028(1) -0.001(1) 0.008(1) 0.002(1)
S(4) 0.039(2) 0.040(2) 0.023(1) -0.005(1) 0.005(1) 0.002(1)
S(5) 0.030(2) 0.039(2) 0.024(1) -0.001(1) 0.007(1) 0.000(1)
S(6) 0.034(2) 0.038(1) 0.023(1) 0.003(1) 0.008(1) 0.005(1)
S(7) 0.038(2) 0.050(2) 0.025(1) 0.007(1) 0.005(1) 0.003(1)
S(8) 0.105(4) 0.042(2) 0.092(3) 0.026(2) -0.057(3) -0.020(2)
S(9) 0.108(4) 0.038(2) 0.061(2) -0.006(2) -0.021(2) 0.002(2)
S(10) 0.046(2) 0.040(2) 0.035(2) 0.011(2) -0.002(1) -0.009(1)
S(11) 0.057(2) 0.036(2) 0.026(1) 0.003(1) 0.006(1) 0.000(1)
S(12) 0.033(2) 0.035(2) 0.025(1) 0.002(1) 0.004(1) -0.005(1)
S(13) 0.037(2) 0.041(2) 0.021(1) 0.004(1) 0.006(1) -0.002(1)
S(14) 0.034(2) 0.044(2) 0.027(1) 0.007(1) 0.007(1) -0.002(1)
C(3) 0.042(3) 0.033(3) 0.036(6) 0.005(3) 0.015(5) -0.003(5)
C(4) 0.043(4) 0.033(3) 0.028(5) -0.001(3) 0.012(5) 0.001(5)
C(5) 0.034(3) 0.045(4) 0.014(5) -0.009(3) -0.001(4) 0.001(5)
C(6) 0.032(3) 0.045(4) 0.018(5) -0.012(3) 0.014(4) -0.003(4)
C(7) 0.035(4) 0.034(3) 0.020(5) 0.001(3) 0.018(4) 0.000(4)
C(8) 0.034(4) 0.036(4) 0.015(5) 0.001(3) 0.013(4) 0.000(4)
C(9) 0.036(3) 0.036(4) 0.027(5) -0.001(2) 0.015(4) -0.007(4)
C(10) 0.046(6) 0.037(4) 0.040(6) 0.007(5) 0.008(5) -0.004(6)
C(11) 0.050(5) 0.030(5) 0.028(5) 0.011(3) 0.008(5) -0.006(4)
C(12) 0.11(1) 0.040(5) 0.069(10) 0.025(6) -0.035(9) -0.010(7)
C(13) 0.126(10) 0.061(9) 0.036(7) 0.035(9) -0.003(7) 0.001(7)
C(14) 0.086(7) 0.033(4) 0.027(6) 0.007(4) -0.003(5) -0.020(4)
C(15) 0.082(8) 0.029(4) 0.033(6) 0.021(3) -0.009(6) -0.012(5)
C(16) 0.042(3) 0.046(4) 0.013(4) 0.001(3) 0.006(4) -0.011(4)
C(17) 0.031(3) 0.046(4) 0.010(4) -0.010(3) 0.004(4) 0.001(4)
C(18) 0.033(4) 0.040(3) 0.016(5) 0.003(3) 0.007(4) -0.003(4)
C(19) 0.031(5) 0.039(4) 0.015(5) 0.010(3) 0.009(4) -0.002(4)
C(20) 0.030(3) 0.037(4) 0.021(5) 0.008(2) 0.013(4) 0.007(4)
C(21) 0.049(6) 0.036(3) 0.022(5) 0.000(5) 0.017(5) -0.007(5)
C(22) 0.051(5) 0.032(6) 0.021(5) 0.002(3) 0.010(5) 0.002(4)

loop_
_atom_type_symbol
_atom_type_description
_atom_type_scat_dispersion_real
_atom_type_scat_dispersion_imag
_atom_type_scat_source
C C 0.003 0.002
;International Tables for Crystallography
(1992, Vol. C, Tables 4.2.6.8 and 6.1.1.1)
;
H H 0.000 0.000
;International Tables for Crystallography
(1992, Vol. C, Table 6.1.1.2)
;
Br Br -0.290 2.459
;International Tables for Crystallography
(1992, Vol. C, Tables 4.2.6.8 and 6.1.1.1)
;
Fe Fe 0.346 0.844
;International Tables for Crystallography
(1992, Vol. C, Tables 4.2.6.8 and 6.1.1.1)
;
S S 0.125 0.123
;International Tables for Crystallography
(1992, Vol. C, Tables 4.2.6.8 and 6.1.1.1)
;
Se Se -0.093 2.226
;International Tables for Crystallography
(1992, Vol. C, Tables 4.2.6.8 and 6.1.1.1)
;

loop_
_geom_angle_atom_site_label_1
_geom_angle_atom_site_label_2
_geom_angle_atom_site_label_3
_geom_angle
_geom_angle_site_symmetry_1
_geom_angle_site_symmetry_2
_geom_angle_site_symmetry_3
_geom_angle_publ_flag
C(9) Se(1) C(10) 93(2) . 1_555 1_555 yes
C(9) Se(2) C(11) 92(2) . 1_555 1_555 yes
C(20) Se(3) C(21) 93(2) . 1_555 1_555 yes
C(20) Se(4) C(22) 93(2) . 1_555 1_555 yes
Br(1) Fe(1) Br(2) 105(1) . 1_555 1_555 yes
Br(1) Fe(1) Br(3) 110(2) . 1_555 1_555 yes
Br(1) Fe(1) Br(4) 108(1) . 1_555 1_555 yes
Br(2) Fe(1) Br(3) 111(1) . 1_555 1_555 yes
Br(2) Fe(1) Br(4) 112(2) . 1_555 1_555 yes
Br(3) Fe(1) Br(4) 109(1) . 1_555 1_555 yes
C(1) S(1) C(1') 28(2) . 1_555 1_555 yes
C(1) S(1) C(3) 100(2) . 1_555 1_555 yes
C(1') S(1) C(3) 103(2) . 1_555 1_555 yes
C(2) S(2) C(2') 22(2) . 1_555 1_555 yes
C(2) S(2) C(4) 99(2) . 1_555 1_555 yes
C(2') S(2) C(4) 101(2) . 1_555 1_555 yes
C(3) S(3) C(5) 95(2) . 1_555 1_555 yes
C(4) S(4) C(5) 95(2) . 1_555 1_555 yes
C(6) S(5) C(8) 96(2) . 1_555 1_555 yes
C(6) S(6) C(7) 97(2) . 1_555 1_555 yes
C(12) S(8) C(14) 99(2) . 1_555 1_555 yes
C(13) S(9) C(15) 100(2) . 1_555 1_555 yes
C(14) S(10) C(16) 94(2) . 1_555 1_555 yes
C(15) S(11) C(16) 95(2) . 1_555 1_555 yes
C(17) S(12) C(19) 95(2) . 1_555 1_555 yes
C(17) S(13) C(18) 95(2) . 1_555 1_555 yes
S(1) C(1) C(1') 70(2) . 1_555 1_555 yes
S(1) C(1) C(2) 113(3) . 1_555 1_555 yes
S(1) C(1) C(2') 129(3) . 1_555 1_555 yes
C(1') C(1) C(2) 71(4) . 1_555 1_555 yes
C(1') C(1) C(2') 102(6) . 1_555 1_555 yes
C(2) C(1) C(2') 31(3) . 1_555 1_555 yes
S(1) C(1') C(1) 80(3) . 1_555 1_555 yes
S(1) C(1') C(2) 118(3) . 1_555 1_555 yes
S(1) C(1') C(2') 107(2) . 1_555 1_555 yes
C(1) C(1') C(2) 69(4) . 1_555 1_555 yes
C(1) C(1') C(2') 44(4) . 1_555 1_555 yes
C(2) C(1') C(2') 25(3) . 1_555 1_555 yes
S(2) C(2) C(1) 123(3) . 1_555 1_555 yes
S(2) C(2) C(1') 134(2) . 1_555 1_555 yes
S(2) C(2) C(2') 86(5) . 1_555 1_555 yes
C(1) C(2) C(1') 38(3) . 1_555 1_555 yes
C(1) C(2) C(2') 60(5) . 1_555 1_555 yes
C(1') C(2) C(2') 99(6) . 1_555 1_555 yes
S(2) C(2') C(1) 128(2) . 1_555 1_555 yes
S(2) C(2') C(1') 111(2) . 1_555 1_555 yes
S(2) C(2') C(2) 71(5) . 1_555 1_555 yes
C(1) C(2') C(1') 32(3) . 1_555 1_555 yes
C(1) C(2') C(2) 88(6) . 1_555 1_555 yes
C(1') C(2') C(2) 55(5) . 1_555 1_555 yes
S(1) C(3) S(3) 113(2) . 1_555 1_555 yes
S(1) C(3) C(4) 128(1) . 1_555 1_555 yes
S(3) C(3) C(4) 118(2) . 1_555 1_555 yes
S(2) C(4) S(4) 114(2) . 1_555 1_555 yes
S(2) C(4) C(3) 130(2) . 1_555 1_555 yes
S(4) C(4) C(3) 115(1) . 1_555 1_555 yes
S(3) C(5) S(4) 114(1) . 1_555 1_555 yes
S(3) C(5) C(6) 123(2) . 1_555 1_555 yes
S(4) C(5) C(6) 121(3) . 1_555 1_555 yes
S(5) C(6) S(6) 114(1) . 1_555 1_555 yes
S(5) C(6) C(5) 122(3) . 1_555 1_555 yes
S(6) C(6) C(5) 123(2) . 1_555 1_555 yes
S(6) C(7) S(7) 119(2) . 1_555 1_555 yes
S(6) C(7) C(8) 114(2) . 1_555 1_555 yes
S(7) C(7) C(8) 126(1) . 1_555 1_555 yes
S(5) C(8) C(7) 117(1) . 1_555 1_555 yes
S(5) C(8) C(9) 119(3) . 1_555 1_555 yes
C(7) C(8) C(9) 123(3) . 1_555 1_555 yes
Se(1) C(9) Se(2) 114(1) . 1_555 1_555 yes
Se(1) C(9) C(8) 119(2) . 1_555 1_555 yes
Se(2) C(9) C(8) 125(3) . 1_555 1_555 yes
Se(1) C(10) C(11) 118(2) . 1_555 1_555 yes
Se(1) C(10) H(5) 120.9 . 1_555 1_555 no
C(11) C(10) H(5) 120.0 . 1_555 1_555 no
Se(2) C(11) C(10) 120(1) . 1_555 1_555 yes
Se(2) C(11) H(6) 119.5 . 1_555 1_555 no
C(10) C(11) H(6) 120.0 . 1_555 1_555 no
S(8) C(12) C(13) 116(2) . 1_555 1_555 yes
S(8) C(12) H(7) 107.5 . 1_555 1_555 no
S(8) C(12) H(8) 108.3 . 1_555 1_555 no
C(13) C(12) H(7) 106.0 . 1_555 1_555 no
C(13) C(12) H(8) 106.7 . 1_555 1_555 no
H(7) C(12) H(8) 111.5 . 1_555 1_555 no
S(9) C(13) C(12) 112(3) . 1_555 1_555 yes
S(9) C(13) H(9) 109.1 . 1_555 1_555 no
S(9) C(13) H(10) 108.5 . 1_555 1_555 no
C(12) C(13) H(9) 110.1 . 1_555 1_555 no
C(12) C(13) H(10) 109.5 . 1_555 1_555 no
H(9) C(13) H(10) 106.7 . 1_555 1_555 no
S(8) C(14) S(10) 114(2) . 1_555 1_555 yes
S(8) C(14) C(15) 126(1) . 1_555 1_555 yes
S(10) C(14) C(15) 119(2) . 1_555 1_555 yes
S(9) C(15) S(11) 112(2) . 1_555 1_555 yes
S(9) C(15) C(14) 131(2) . 1_555 1_555 yes
S(11) C(15) C(14) 115(1) . 1_555 1_555 yes
S(10) C(16) S(11) 114(1) . 1_555 1_555 yes
S(10) C(16) C(17) 123(2) . 1_555 1_555 yes
S(11) C(16) C(17) 122(3) . 1_555 1_555 yes
S(12) C(17) S(13) 116(1) . 1_555 1_555 yes
S(12) C(17) C(16) 121(3) . 1_555 1_555 yes
S(13) C(17) C(16) 121(2) . 1_555 1_555 yes
S(13) C(18) S(14) 117(2) . 1_555 1_555 yes
S(13) C(18) C(19) 115(2) . 1_555 1_555 yes
S(14) C(18) C(19) 127(1) . 1_555 1_555 yes
S(12) C(19) C(18) 115(1) . 1_555 1_555 yes
S(12) C(19) C(20) 118(3) . 1_555 1_555 yes
C(18) C(19) C(20) 125(3) . 1_555 1_555 yes
Se(3) C(20) Se(4) 114(1) . 1_555 1_555 yes
Se(3) C(20) C(19) 120(2) . 1_555 1_555 yes
Se(4) C(20) C(19) 124(3) . 1_555 1_555 yes
Se(3) C(21) C(22) 119(2) . 1_555 1_555 yes
Se(3) C(21) H(11) 120.6 . 1_555 1_555 no
C(22) C(21) H(11) 119.9 . 1_555 1_555 no
Se(4) C(22) C(21) 119(1) . 1_555 1_555 yes
Se(4) C(22) H(12) 120.0 . 1_555 1_555 no
C(21) C(22) H(12) 120.8 . 1_555 1_555 no

loop_
_geom_bond_atom_site_label_1
_geom_bond_atom_site_label_2
_geom_bond_distance
_geom_bond_site_symmetry_1
_geom_bond_site_symmetry_2
_geom_bond_publ_flag
Br(1) Fe(1) 2.35(1) . . yes
Br(2) Fe(1) 2.36(6) . . yes
Br(3) Fe(1) 2.35(6) . . yes
Br(4) Fe(1) 2.32(6) . . yes
Se(1) C(9) 1.89(6) . . yes
Se(1) C(10) 1.88(2) . . yes
Se(2) C(9) 1.89(5) . . yes
Se(2) C(11) 1.89(4) . . yes
Se(3) C(20) 1.88(6) . . yes
Se(3) C(21) 1.87(2) . . yes
Se(4) C(20) 1.88(4) . . yes
Se(4) C(22) 1.88(5) . . yes
S(1) C(1) 1.89(3) . . yes
S(1) C(1') 1.81(3) . . yes
S(1) C(3) 1.75(6) . . yes
S(2) C(2) 1.76(6) . . yes
S(2) C(2') 1.85(6) . . yes
S(2) C(4) 1.75(2) . . yes
S(3) C(3) 1.76(1) . . yes
S(3) C(5) 1.72(6) . . yes
S(4) C(4) 1.78(5) . . yes
S(4) C(5) 1.77(3) . . yes
S(5) C(6) 1.74(3) . . yes
S(5) C(8) 1.75(5) . . yes
S(6) C(6) 1.76(6) . . yes
S(6) C(7) 1.75(1) . . yes
S(7) C(7) 1.66(5) . . yes
S(8) C(12) 1.85(3) . . yes
S(8) C(14) 1.78(5) . . yes
S(9) C(13) 1.85(6) . . yes
S(9) C(15) 1.77(3) . . yes
S(10) C(14) 1.73(2) . . yes
S(10) C(16) 1.75(6) . . yes
S(11) C(15) 1.75(5) . . yes
S(11) C(16) 1.75(4) . . yes
S(12) C(17) 1.72(4) . . yes
S(12) C(19) 1.77(5) . . yes
S(13) C(17) 1.75(6) . . yes
S(13) C(18) 1.77(1) . . yes
S(14) C(18) 1.66(5) . . yes
C(1) C(1') 0.92(7) . . yes
C(1) C(2) 1.37(8) . . yes
C(1) C(2') 1.20(7) . . yes
C(1') C(2) 1.39(7) . . yes
C(1') C(2') 1.66(6) . . yes
C(2) C(2') 0.71(7) . . yes
C(3) C(4) 1.33(6) . . yes
C(5) C(6) 1.35(3) . . yes
C(7) C(8) 1.44(6) . . yes
C(8) C(9) 1.39(2) . . yes
C(10) C(11) 1.31(6) . . yes
C(10) H(5) 0.950 . . no
C(11) H(6) 0.957 . . no
C(12) C(13) 1.45(7) . . yes
C(12) H(7) 0.957 . . no
C(12) H(8) 0.919 . . no
C(13) H(9) 0.953 . . no
C(13) H(10) 0.980 . . no
C(14) C(15) 1.34(6) . . yes
C(16) C(17) 1.37(3) . . yes
C(18) C(19) 1.42(6) . . yes
C(19) C(20) 1.38(2) . . yes
C(21) C(22) 1.33(6) . . yes
C(21) H(11) 0.946 . . no
C(22) H(12) 0.954 . . no

loop_
_geom_contact_atom_site_label_1
_geom_contact_atom_site_label_2
_geom_contact_distance
_geom_contact_site_symmetry_1
_geom_contact_site_symmetry_2
_geom_contact_publ_flag
Br(1) Se(4) 3.33(4) . . ?
Br(4) C(1) 3.59(7) . 2_664 ?
Se(3) S(14) 3.44(6) . 1_455 ?
S(1) S(11) 3.53(6) . 1_455 ?
S(1) S(4) 3.56(6) . 1_455 ?
S(4) C(22) 3.51(6) . 2_565 ?
S(4) S(11) 3.60(6) . . ?
S(6) S(13) 3.59(6) . . ?
S(7) S(12) 3.38(6) . 2_665 ?
S(14) C(7) 3.49(6) . . ?
C(2') C(13) 3.39(5) . 2_575 ?
C(5) C(17) 3.36(6) . . ?
C(5) C(21) 3.59(6) . 2_565 ?
C(6) C(20) 3.48(6) . 2_565 ?
C(7) C(18) 3.45(6) . 2_565 ?
C(8) C(19) 3.57(6) . 2_565 ?
C(9) C(17) 3.46(6) . 2_565 ?
C(10) C(14) 3.43(6) . 2_565 ?
C(10) C(22) 3.52(6) . . ?
C(10) C(15) 3.57(6) . 2_565 ?
C(11) C(15) 3.50(6) . 2_565 ?

loop_
_geom_torsion_atom_site_label_1
_geom_torsion_atom_site_label_2
_geom_torsion_atom_site_label_3
_geom_torsion_atom_site_label_4
_geom_torsion
_geom_torsion_site_symmetry_1
_geom_torsion_site_symmetry_2
_geom_torsion_site_symmetry_3
_geom_torsion_site_symmetry_4
_geom_torsion_publ_flag
Se(1) C(9) Se(2) C(11) 1(3) 1_555 1_555 1_555 1_555 yes
Se(1) C(9) C(8) S(5) 2(5) 1_555 1_555 1_555 1_555 yes
Se(1) C(9) C(8) C(7) -172(3) 1_555 1_555 1_555 1_555 yes
Se(1) C(10) C(11) Se(2) 0(5) 1_555 1_555 1_555 1_555 yes
Se(2) C(9) Se(1) C(10) -1(3) 1_555 1_555 1_555 1_555 yes
Se(2) C(9) C(8) S(5) 178(3) 1_555 1_555 1_555 1_555 yes
Se(2) C(9) C(8) C(7) 3(6) 1_555 1_555 1_555 1_555 yes
Se(3) C(20) Se(4) C(22) 0(3) 1_555 1_555 1_555 1_555 yes
Se(3) C(20) C(19) S(12) 3(5) 1_555 1_555 1_555 1_555 yes
Se(3) C(20) C(19) C(18) -178(3) 1_555 1_555 1_555 1_555 yes
Se(3) C(21) C(22) Se(4) 0(5) 1_555 1_555 1_555 1_555 yes
Se(4) C(20) Se(3) C(21) 0(3) 1_555 1_555 1_555 1_555 yes
Se(4) C(20) C(19) S(12) -177(3) 1_555 1_555 1_555 1_555 yes
Se(4) C(20) C(19) C(18) 0(7) 1_555 1_555 1_555 1_555 yes
S(1) C(1) C(1') C(2) -124(2) 1_555 1_555 1_555 1_555 yes
S(1) C(1) C(1') C(2') -127(3) 1_555 1_555 1_555 1_555 yes
S(1) C(1) C(2) S(2) -64(5) 1_555 1_555 1_555 1_555 yes
S(1) C(1) C(2) C(1') 57(3) 1_555 1_555 1_555 1_555 yes
S(1) C(1) C(2) C(2') -127(4) 1_555 1_555 1_555 1_555 yes
S(1) C(1) C(2') S(2) 6(8) 1_555 1_555 1_555 1_555 yes
S(1) C(1) C(2') C(1') 75(5) 1_555 1_555 1_555 1_555 yes
S(1) C(1) C(2') C(2) 70(6) 1_555 1_555 1_555 1_555 yes
S(1) C(1') C(1) C(2) 124(2) 1_555 1_555 1_555 1_555 yes
S(1) C(1') C(1) C(2') 127(3) 1_555 1_555 1_555 1_555 yes
S(1) C(1') C(2) S(2) 22(8) 1_555 1_555 1_555 1_555 yes
S(1) C(1') C(2) C(1) -66(4) 1_555 1_555 1_555 1_555 yes
S(1) C(1') C(2) C(2') -71(5) 1_555 1_555 1_555 1_555 yes
S(1) C(1') C(2') S(2) 72(3) 1_555 1_555 1_555 1_555 yes
S(1) C(1') C(2') C(1) -55(4) 1_555 1_555 1_555 1_555 yes
S(1) C(1') C(2') C(2) 118(5) 1_555 1_555 1_555 1_555 yes
S(1) C(3) S(3) C(5) -178(3) 1_555 1_555 1_555 1_555 yes
S(1) C(3) C(4) S(2) 0(7) 1_555 1_555 1_555 1_555 yes
S(1) C(3) C(4) S(4) -177(3) 1_555 1_555 1_555 1_555 yes
S(2) C(2) C(1) C(1') -122(4) 1_555 1_555 1_555 1_555 yes
S(2) C(2) C(1) C(2') 62(4) 1_555 1_555 1_555 1_555 yes
S(2) C(2) C(1') C(1) 89(6) 1_555 1_555 1_555 1_555 yes
S(2) C(2) C(1') C(2') 94(7) 1_555 1_555 1_555 1_555 yes
S(2) C(2) C(2') C(1) -131(2) 1_555 1_555 1_555 1_555 yes
S(2) C(2) C(2') C(1') -134(2) 1_555 1_555 1_555 1_555 yes
S(2) C(2') C(1) C(1') -68(5) 1_555 1_555 1_555 1_555 yes
S(2) C(2') C(1) C(2) -63(5) 1_555 1_555 1_555 1_555 yes
S(2) C(2') C(1') C(1) 128(4) 1_555 1_555 1_555 1_555 yes
S(2) C(2') C(1') C(2) -46(4) 1_555 1_555 1_555 1_555 yes
S(2) C(2') C(2) C(1) 131(2) 1_555 1_555 1_555 1_555 yes
S(2) C(2') C(2) C(1') 134(2) 1_555 1_555 1_555 1_555 yes
S(2) C(4) S(4) C(5) -179(3) 1_555 1_555 1_555 1_555 yes
S(2) C(4) C(3) S(3) 174(3) 1_555 1_555 1_555 1_555 yes
S(3) C(3) S(1) C(1) 174(3) 1_555 1_555 1_555 1_555 yes
S(3) C(3) S(1) C(1') -156(3) 1_555 1_555 1_555 1_555 yes
S(3) C(3) C(4) S(4) -2(5) 1_555 1_555 1_555 1_555 yes
S(3) C(5) S(4) C(4) 5(3) 1_555 1_555 1_555 1_555 yes
S(3) C(5) C(6) S(5) -2(6) 1_555 1_555 1_555 1_555 yes
S(3) C(5) C(6) S(6) 179(3) 1_555 1_555 1_555 1_555 yes
S(4) C(4) S(2) C(2) 167(3) 1_555 1_555 1_555 1_555 yes
S(4) C(4) S(2) C(2') -170(3) 1_555 1_555 1_555 1_555 yes
S(4) C(5) S(3) C(3) -6(4) 1_555 1_555 1_555 1_555 yes
S(4) C(5) C(6) S(5) 178(3) 1_555 1_555 1_555 1_555 yes
S(4) C(5) C(6) S(6) 0(6) 1_555 1_555 1_555 1_555 yes
S(5) C(6) S(6) C(7) 1(4) 1_555 1_555 1_555 1_555 yes
S(5) C(8) C(7) S(6) -3(5) 1_555 1_555 1_555 1_555 yes
S(5) C(8) C(7) S(7) 177(3) 1_555 1_555 1_555 1_555 yes
S(6) C(6) S(5) C(8) -2(4) 1_555 1_555 1_555 1_555 yes
S(6) C(7) C(8) C(9) 171(4) 1_555 1_555 1_555 1_555 yes
S(7) C(7) S(6) C(6) -180.0 1_555 1_555 1_555 1_555 yes
S(7) C(7) C(8) C(9) -7(7) 1_555 1_555 1_555 1_555 yes
S(8) C(12) C(13) S(9) -70(3) 1_555 1_555 1_555 1_555 yes
S(8) C(14) S(10) C(16) 171(3) 1_555 1_555 1_555 1_555 yes
S(8) C(14) C(15) S(9) 1(7) 1_555 1_555 1_555 1_555 yes
S(8) C(14) C(15) S(11) -176(3) 1_555 1_555 1_555 1_555 yes
S(9) C(15) S(11) C(16) -174(3) 1_555 1_555 1_555 1_555 yes
S(9) C(15) C(14) S(10) 179(3) 1_555 1_555 1_555 1_555 yes
S(10) C(14) S(8) C(12) 166(3) 1_555 1_555 1_555 1_555 yes
S(10) C(14) C(15) S(11) 2(5) 1_555 1_555 1_555 1_555 yes
S(10) C(16) S(11) C(15) -8(4) 1_555 1_555 1_555 1_555 yes
S(10) C(16) C(17) S(12) -2(6) 1_555 1_555 1_555 1_555 yes
S(10) C(16) C(17) S(13) 178(3) 1_555 1_555 1_555 1_555 yes
S(11) C(15) S(9) C(13) 165(3) 1_555 1_555 1_555 1_555 yes
S(11) C(16) S(10) C(14) 8(3) 1_555 1_555 1_555 1_555 yes
S(11) C(16) C(17) S(12) -179(3) 1_555 1_555 1_555 1_555 yes
S(11) C(16) C(17) S(13) 1(6) 1_555 1_555 1_555 1_555 yes
S(12) C(17) S(13) C(18) 4(4) 1_555 1_555 1_555 1_555 yes
S(12) C(19) C(18) S(13) -4(5) 1_555 1_555 1_555 1_555 yes
S(12) C(19) C(18) S(14) 173(3) 1_555 1_555 1_555 1_555 yes
S(13) C(17) S(12) C(19) -6(4) 1_555 1_555 1_555 1_555 yes
S(13) C(18) C(19) C(20) 177(4) 1_555 1_555 1_555 1_555 yes
S(14) C(18) S(13) C(17) -178(3) 1_555 1_555 1_555 1_555 yes
S(14) C(18) C(19) C(20) -4(7) 1_555 1_555 1_555 1_555 yes
C(1) S(1) C(1') C(2) 60(5) 1_555 1_555 1_555 1_555 yes
C(1) S(1) C(1') C(2') 36(4) 1_555 1_555 1_555 1_555 yes
C(1) S(1) C(3) C(4) -10(5) 1_555 1_555 1_555 1_555 yes
C(1) C(1') S(1) C(3) -88(4) 1_555 1_555 1_555 1_555 yes
C(1) C(1') C(2) C(2') -4(4) 1_555 1_555 1_555 1_555 yes
C(1) C(1') C(2') C(2) 174(6) 1_555 1_555 1_555 1_555 yes
C(1) C(2) S(2) C(2') -51(4) 1_555 1_555 1_555 1_555 yes
C(1) C(2) S(2) C(4) 45(4) 1_555 1_555 1_555 1_555 yes
C(1) C(2) C(1') C(2') 4(4) 1_555 1_555 1_555 1_555 yes
C(1) C(2) C(2') C(1') -3(3) 1_555 1_555 1_555 1_555 yes
C(1) C(2') S(2) C(2) 71(6) 1_555 1_555 1_555 1_555 yes
C(1) C(2') S(2) C(4) -15(6) 1_555 1_555 1_555 1_555 yes
C(1) C(2') C(1') C(2) -174(6) 1_555 1_555 1_555 1_555 yes
C(1) C(2') C(2) C(1') 3(3) 1_555 1_555 1_555 1_555 yes
C(1') S(1) C(1) C(2) -58(5) 1_555 1_555 1_555 1_555 yes
C(1') S(1) C(1) C(2') -90(7) 1_555 1_555 1_555 1_555 yes
C(1') S(1) C(3) C(4) 18(5) 1_555 1_555 1_555 1_555 yes
C(1') C(1) S(1) C(3) 97(4) 1_555 1_555 1_555 1_555 yes
C(1') C(1) C(2) C(2') 174(5) 1_555 1_555 1_555 1_555 yes
C(1') C(1) C(2') C(2) -4(5) 1_555 1_555 1_555 1_555 yes
C(1') C(2) S(2) C(2') -99(7) 1_555 1_555 1_555 1_555 yes
C(1') C(2) S(2) C(4) -2(7) 1_555 1_555 1_555 1_555 yes
C(1') C(2) C(1) C(2') -174(5) 1_555 1_555 1_555 1_555 yes
C(1') C(2') S(2) C(2) 38(3) 1_555 1_555 1_555 1_555 yes
C(1') C(2') S(2) C(4) -48(3) 1_555 1_555 1_555 1_555 yes
C(1') C(2') C(1) C(2) 4(5) 1_555 1_555 1_555 1_555 yes
C(2) S(2) C(4) C(3) -10(5) 1_555 1_555 1_555 1_555 yes
C(2) C(1) S(1) C(3) 39(4) 1_555 1_555 1_555 1_555 yes
C(2) C(1) C(1') C(2') -2(2) 1_555 1_555 1_555 1_555 yes
C(2) C(1') S(1) C(3) -27(5) 1_555 1_555 1_555 1_555 yes
C(2) C(1') C(1) C(2') 2(2) 1_555 1_555 1_555 1_555 yes
C(2) C(2') S(2) C(4) -87(4) 1_555 1_555 1_555 1_555 yes
C(2') S(2) C(4) C(3) 12(5) 1_555 1_555 1_555 1_555 yes
C(2') C(1) S(1) C(3) 7(6) 1_555 1_555 1_555 1_555 yes
C(2') C(1') S(1) C(3) -52(3) 1_555 1_555 1_555 1_555 yes
C(2') C(2) S(2) C(4) 96(4) 1_555 1_555 1_555 1_555 yes
C(3) S(3) C(5) C(6) 174(4) 1_555 1_555 1_555 1_555 yes
C(3) C(4) S(4) C(5) -1(4) 1_555 1_555 1_555 1_555 yes
C(4) S(4) C(5) C(6) -175(4) 1_555 1_555 1_555 1_555 yes
C(4) C(3) S(3) C(5) 5(4) 1_555 1_555 1_555 1_555 yes
C(5) C(6) S(5) C(8) 178(4) 1_555 1_555 1_555 1_555 yes
C(5) C(6) S(6) C(7) 179(4) 1_555 1_555 1_555 1_555 yes
C(6) S(5) C(8) C(7) 3(4) 1_555 1_555 1_555 1_555 yes
C(6) S(5) C(8) C(9) -171(3) 1_555 1_555 1_555 1_555 yes
C(6) S(6) C(7) C(8) 0(4) 1_555 1_555 1_555 1_555 yes
C(8) C(9) Se(1) C(10) 175(3) 1_555 1_555 1_555 1_555 yes
C(8) C(9) Se(2) C(11) -174(4) 1_555 1_555 1_555 1_555 yes
C(9) Se(1) C(10) C(11) 0(4) 1_555 1_555 1_555 1_555 yes
C(9) Se(2) C(11) C(10) -1(4) 1_555 1_555 1_555 1_555 yes
C(12) S(8) C(14) C(15) -14(5) 1_555 1_555 1_555 1_555 yes
C(12) C(13) S(9) C(15) 44(3) 1_555 1_555 1_555 1_555 yes
C(13) S(9) C(15) C(14) -11(5) 1_555 1_555 1_555 1_555 yes
C(13) C(12) S(8) C(14) 50(4) 1_555 1_555 1_555 1_555 yes
C(14) S(10) C(16) C(17) -168(4) 1_555 1_555 1_555 1_555 yes
C(14) C(15) S(11) C(16) 3(4) 1_555 1_555 1_555 1_555 yes
C(15) S(11) C(16) C(17) 169(4) 1_555 1_555 1_555 1_555 yes
C(15) C(14) S(10) C(16) -6(4) 1_555 1_555 1_555 1_555 yes
C(16) C(17) S(12) C(19) 174(4) 1_555 1_555 1_555 1_555 yes
C(16) C(17) S(13) C(18) -176(4) 1_555 1_555 1_555 1_555 yes
C(17) S(12) C(19) C(18) 6(4) 1_555 1_555 1_555 1_555 yes
C(17) S(12) C(19) C(20) -175(3) 1_555 1_555 1_555 1_555 yes
C(17) S(13) C(18) C(19) 0(4) 1_555 1_555 1_555 1_555 yes
C(19) C(20) Se(3) C(21) 179(4) 1_555 1_555 1_555 1_555 yes
C(19) C(20) Se(4) C(22) -178(4) 1_555 1_555 1_555 1_555 yes
C(20) Se(3) C(21) C(22) 0(4) 1_555 1_555 1_555 1_555 yes
C(20) Se(4) C(22) C(21) 0(4) 1_555 1_555 1_555 1_555 yes
